data_7244858
loop_
_publ_author_name
'Ferdov, Stanislav'
'Shivachev, Boris'
'Titorenkova, Rositsa'
'Petrova, Nadia'
'Tarassov, Mihail'
'Nikolova, Rositsa'

_publ_section_title
;
 Indium silicate with an imandrite-type structure
;
_journal_issue 20
_journal_name_full 'RSC Advances'
_journal_page_first 12531
_journal_page_last 12536
_journal_paper_doi 10.1039/D2RA00864E
_journal_volume 12
_journal_year 2022
_chemical_formula_sum 'Ca3.16 In1.36 Na12.53 O36 Si12'
_chemical_formula_weight 1483.72
_chemical_name_common MS-2
_space_group_IT_number 58
_space_group_name_Hall '-P 2 2n'
_space_group_name_H-M_alt 'P n n m'
_symmetry_cell_setting orthorhombic
_symmetry_space_group_name_H-M 'P n n m'
_audit_creation_date 2022-02-04T14:15
_audit_creation_method 'created in GSAS-II'
_audit_update_record
;
2022-02-09 deposited with the CCDC.	2022-04-14 downloaded from the CCDC.
;
_cell_angle_alpha 90
_cell_angle_beta 90
_cell_angle_gamma 90
_cell_formula_units_Z 1
_cell_length_a 7.459427
_cell_length_b 10.620756
_cell_length_c 10.375741
_cell_measurement_temperature 300
_cell_volume 822.016
_computing_structure_refinement 'GSAS-II (Toby & Von Dreele, J. Appl. Cryst. 46, 544-549, 2013)'
_diffrn_ambient_pressure 100
_diffrn_ambient_temperature 300
_diffrn_measurement_device_type 'Empyrean, Panalytical'
_diffrn_radiation_polarisn_ratio 0.7000
_diffrn_radiation_probe x-ray
_diffrn_radiation_type 'Cu K\a'
_exptl_crystal_density_diffrn 2.9973
_pd_block_id 2022-02-04T14:15|imandritev2a_OK|noname|Empyrean
_pd_calc_method 'Rietveld Refinement'
_pd_char_colour colourless
_pd_meas_2theta_range_inc 0.01313
_pd_meas_2theta_range_max 99.99343
_pd_meas_2theta_range_min 3.01317
_pd_meas_number_of_points 7387
_pd_phase_name 'Ca3.25 In1.37 Na12.46 O36 Si12'
_pd_proc_info_datetime 2022-02-04T14:15
_pd_proc_ls_background_function
;
Background function: "chebyschev-1" function with 20 terms:
    57.97(22), -78.2(4), 51.7(4), -26.0(4), 10.2(4), -1.2(4), 
    -1.7(3), 1.3(3), -0.8(3), 0.5(3), 0.1(3), -0.15(31), 0.91(30), 
    -0.97(30), 0.15(29), 0.42(28), -0.38(25), 0.33(24), -0.27(20), 
    -1.18(18), 
;
_pd_proc_ls_pref_orient_corr none
_pd_proc_ls_profile_function
;
Finger-Cox-Jephcoat function parameters U, V, W, X, Y, SH/L:
  peak variance(Gauss) = Utan(Th)^2^+Vtan(Th)+W:
  peak HW(Lorentz) = X/cos(Th)+Ytan(Th); SH/L = S/L+H/L
  U, V, W in (centideg)^2^, X & Y in centideg
    2.000, -2.000, 5.000, 0.000, 0.000, 0.002, 

;
_pd_proc_ls_prof_R_factor 0.11371
_pd_proc_ls_prof_wR_expected 0.11625
_pd_proc_ls_prof_wR_factor 0.15318
_refine_ls_goodness_of_fit_all 1.320
_refine_ls_matrix_type full
_refine_ls_number_parameters 21
_refine_ls_R_factor_all 0.0569
_refine_ls_R_Fsqd_factor 0.10910
_refine_ls_shift/su_max 0.0000
_refine_ls_wR_factor_obs 0.15318
_reflns_d_resolution_high 1.006
_reflns_d_resolution_low 7.422
_reflns_limit_h_max 7
_reflns_limit_h_min 0
_reflns_limit_k_max 10
_reflns_limit_k_min 0
_reflns_limit_l_max 10
_reflns_limit_l_min 0
_reflns_number_total 460
_cod_data_source_file d2ra00864e2.cif
_cod_data_source_block imandritev2a_OK
_cod_database_code 7244858
_refine_ls_r_f_factor 0.05698
_gsas_proc_ls_prof_r_b_factor 0.12215
_gsas_proc_ls_prof_wr_b_factor 0.15222
_publcif_funding_html
;
;

loop_
_space_group_symop_id
_space_group_symop_operation_xyz
1 x,y,z
2 1/2-x,1/2+y,1/2+z
3 1/2+x,1/2-y,1/2+z
4 -x,-y,z
5 -x,-y,-z
6 1/2+x,1/2-y,1/2-z
7 1/2-x,1/2+y,1/2-z
8 x,y,-z

loop_
_atom_site_label
_atom_site_type_symbol
_atom_site_fract_x
_atom_site_fract_y
_atom_site_fract_z
_atom_site_occupancy
_atom_site_adp_type
_atom_site_U_iso_or_equiv
_atom_site_site_symmetry_multiplicity
Na1 Na 0.52054 0.26263 0.73882 1.0000 Uani 0.0271 8
Na2 Na 0.50000 0.50000 1.00000 0.9673 Uani 0.0453 2
Ca1 Ca 0.50000 1.00000 1.00000 0.7185 Uani 0.0140 2
Na11 Na 0.50000 1.00000 1.00000 0.2559 Uani 0.0148 2
Ca2 Ca 0.26023 0.25289 1.00000 0.4296 Uani 0.0163 4
Na21 Na 0.25970 0.25165 1.00000 0.5207 Uani 0.0122 4
Si1 Si 0.21431 0.50953 0.78097 1.0000 Uani 0.0287 8
Si2 Si 0.24335 0.71446 1.00000 1.0000 Uani 0.0203 4
In In 0.50000 0.50000 0.50000 0.6803 Uani 0.0179 2
O1 O 0.42313 0.79459 1.00000 1.0000 Uani 0.0320 4
O2 O 0.05855 0.78976 1.00000 1.0000 Uani 0.0279 4
O3 O 0.00000 0.50000 0.75110 1.0000 Uani 0.0463 4
O4 O 0.24394 0.62414 0.88415 1.0000 Uani 0.0237 8
O5 O 0.29324 0.55920 0.63863 1.0000 Uani 0.0224 8
O6 O 0.27628 0.38310 0.82737 1.0000 Uani 0.0444 8

loop_
_atom_site_aniso_label
_atom_site_aniso_U_11
_atom_site_aniso_U_22
_atom_site_aniso_U_33
_atom_site_aniso_U_12
_atom_site_aniso_U_13
_atom_site_aniso_U_23
Na1 0.0251 0.0298 0.0263 -0.0150 0.0152 0.0039
Na2 0.0420 0.0660 0.0280 0.0421 0.0000 0.0000
Ca1 0.0143 0.0129 0.0147 -0.0059 0.0000 0.0000
Na11 0.0232 0.0104 0.0108 -0.0034 0.0000 0.0000
Ca2 0.0186 0.0153 0.0149 -0.0030 0.0000 0.0000
Na21 0.0136 0.0120 0.0111 -0.0015 0.0000 0.0000
Si1 0.0120 0.0504 0.0238 0.0050 -0.0046 -0.0043
Si2 0.0113 0.0151 0.0344 -0.0029 0.0000 0.0000
In 0.0184 0.0189 0.0165 -0.0099 0.0000 0.0000
O1 0.0171 0.0306 0.0483 0.0173 0.0000 0.0000
O2 0.0109 0.0314 0.0414 -0.0076 0.0000 0.0000
O3 0.0110 0.0880 0.0400 -0.0010 0.0000 0.0000
O4 0.0237 0.0285 0.0188 0.0055 -0.0019 -0.0030
O5 0.0336 0.0221 0.0114 -0.0004 0.0055 0.0042
O6 0.0785 0.0359 0.0187 0.0182 -0.0012 0.0041

loop_
_atom_type_symbol
_atom_type_number_in_cell
_atom_type_scat_Cromer_Mann_a1
_atom_type_scat_Cromer_Mann_a2
_atom_type_scat_Cromer_Mann_a3
_atom_type_scat_Cromer_Mann_a4
_atom_type_scat_Cromer_Mann_b1
_atom_type_scat_Cromer_Mann_b2
_atom_type_scat_Cromer_Mann_b3
_atom_type_scat_Cromer_Mann_b4
_atom_type_scat_Cromer_Mann_c
_atom_type_scat_length_neutron
_atom_type_scat_source
_atom_type_scat_dispersion_real
_atom_type_scat_dispersion_imag
_atom_type_scat_dispersion_source
Ca 3.155 8.6266 7.3873 1.5899 1.0211 10.4421 0.6599 85.7484 178.437 1.3751 0.47 https://subversion.xray.aps.anl.gov/pyGSAS/trunk/atmdata.py 0.364 1.285 https://subversion.xray.aps.anl.gov/pyGSAS/trunk/atmdata.py
In 1.361 19.1624 18.5596 4.2948 2.0396 0.5476 6.3776 25.8499 92.8029 4.9391 0.4065 https://subversion.xray.aps.anl.gov/pyGSAS/trunk/atmdata.py 0.077 5.044 https://subversion.xray.aps.anl.gov/pyGSAS/trunk/atmdata.py
Na 12.529 4.7626 3.1736 1.2674 1.1128 3.285 8.8422 0.3136 129.424 0.676 0.363 https://subversion.xray.aps.anl.gov/pyGSAS/trunk/atmdata.py 0.135 0.124 https://subversion.xray.aps.anl.gov/pyGSAS/trunk/atmdata.py
O 36 3.0485 2.2868 1.5463 0.867 13.2771 5.7011 0.3239 32.9089 0.2508 0.5805 https://subversion.xray.aps.anl.gov/pyGSAS/trunk/atmdata.py 0.049 0.032 https://subversion.xray.aps.anl.gov/pyGSAS/trunk/atmdata.py
Si 12 6.2915 3.0353 1.9891 1.541 2.4386 32.3337 0.6785 81.6937 1.1407 0.4151 https://subversion.xray.aps.anl.gov/pyGSAS/trunk/atmdata.py 0.254 0.330 https://subversion.xray.aps.anl.gov/pyGSAS/trunk/atmdata.py

loop_
_diffrn_radiation_wavelength
_diffrn_radiation_wavelength_wt
_diffrn_radiation_wavelength_id
1.54051 1.0 1
1.54433 0.5000 2

loop_
_geom_angle_atom_site_label_1
_geom_angle_atom_site_label_2
_geom_angle_atom_site_label_3
_geom_angle
_geom_angle_site_symmetry_1
_geom_angle_site_symmetry_2
_geom_angle_site_symmetry_3
_geom_angle_publ_flag
Ca2 Na1 Na21 0.252 3_554 1_555 3_554 yes
Ca2 Na2 Ca2 180 1_555 1_555 4_665 yes
Ca2 Na2 Na21 0.075 1_555 1_555 1_555 yes
Ca2 Na2 Na21 179.925 4_665 1_555 1_555 yes
Ca2 Na2 Na21 179.925 1_555 1_555 4_665 yes
Ca2 Na2 Na21 0.075 4_665 1_555 4_665 yes
Na21 Na2 Na21 180 1_555 1_555 4_665 yes
Ca2 Ca1 Ca2 180 1_565 1_555 4_665 yes
Ca2 Ca1 Na21 0.189 1_565 1_555 1_565 yes
Ca2 Ca1 Na21 179.811 4_665 1_555 1_565 yes
Ca2 Ca1 Na21 179.811 1_565 1_555 4_665 yes
Ca2 Ca1 Na21 0.189 4_665 1_555 4_665 yes
Na21 Ca1 Na21 180 1_565 1_555 4_665 yes
Ca2 Ca1 O1 131.614 1_565 1_555 1_555 yes
Ca2 Ca1 O1 48.386 4_665 1_555 1_555 yes
Na21 Ca1 O1 131.425 1_565 1_555 1_555 yes
Na21 Ca1 O1 48.575 4_665 1_555 1_555 yes
Ca2 Ca1 O1 48.386 1_565 1_555 4_675 yes
Ca2 Ca1 O1 131.614 4_665 1_555 4_675 yes
Na21 Ca1 O1 48.575 1_565 1_555 4_675 yes
Na21 Ca1 O1 131.425 4_665 1_555 4_675 yes
O1 Ca1 O1 180 1_555 1_555 4_675 yes
Ca2 Na11 Ca2 180 1_565 1_555 4_665 yes
Ca2 Na11 Na21 0.189 1_565 1_555 1_565 yes
Ca2 Na11 Na21 179.811 4_665 1_555 1_565 yes
Ca2 Na11 Na21 179.811 1_565 1_555 4_665 yes
Ca2 Na11 Na21 0.189 4_665 1_555 4_665 yes
Na21 Na11 Na21 180 1_565 1_555 4_665 yes
Ca2 Na11 O1 131.614 1_565 1_555 1_555 yes
Ca2 Na11 O1 48.386 4_665 1_555 1_555 yes
Na21 Na11 O1 131.425 1_565 1_555 1_555 yes
Na21 Na11 O1 48.575 4_665 1_555 1_555 yes
Ca2 Na11 O1 48.386 1_565 1_555 4_675 yes
Ca2 Na11 O1 131.614 4_665 1_555 4_675 yes
Na21 Na11 O1 48.575 1_565 1_555 4_675 yes
Na21 Na11 O1 131.425 4_665 1_555 4_675 yes
O1 Na11 O1 180 1_555 1_555 4_675 yes
Na1 Ca2 Na1 108.145 3_455 1_555 6_567 yes
Na1 Ca2 Na2 111.934 3_455 1_555 1_555 yes
Na1 Ca2 Na2 111.934 6_567 1_555 1_555 yes
Na1 Ca2 Ca1 106.202 3_455 1_555 1_545 yes
Na1 Ca2 Ca1 106.202 6_567 1_555 1_545 yes
Na2 Ca2 Ca1 112.067 1_555 1_555 1_545 yes
Na1 Ca2 O1 124.067 3_455 1_555 4_665 yes
Na1 Ca2 O1 124.067 6_567 1_555 4_665 yes
Na2 Ca2 O1 67.778 1_555 1_555 4_665 yes
Ca1 Ca2 O1 44.288 1_545 1_555 4_665 yes
Na1 Ca2 O2 54.265 3_455 1_555 4_565 yes
Na1 Ca2 O2 54.265 6_567 1_555 4_565 yes
Na2 Ca2 O2 135.058 1_555 1_555 4_565 yes
Ca1 Ca2 O2 112.875 1_545 1_555 4_565 yes
O1 Ca2 O2 157.164 4_665 1_555 4_565 yes
Na1 Ca2 O6 134.731 3_455 1_555 1_555 yes
Na1 Ca2 O6 54.807 6_567 1_555 1_555 yes
Na2 Ca2 O6 57.721 1_555 1_555 1_555 yes
Ca1 Ca2 O6 118.599 1_545 1_555 1_555 yes
O1 Ca2 O6 94.345 4_665 1_555 1_555 yes
O2 Ca2 O6 99.56 4_565 1_555 1_555 yes
Na1 Ca2 O6 54.807 3_455 1_555 8_557 yes
Na1 Ca2 O6 134.731 6_567 1_555 8_557 yes
Na2 Ca2 O6 57.721 1_555 1_555 8_557 yes
Ca1 Ca2 O6 118.599 1_545 1_555 8_557 yes
O1 Ca2 O6 94.345 4_665 1_555 8_557 yes
O2 Ca2 O6 99.56 4_565 1_555 8_557 yes
O6 Ca2 O6 104.451 1_555 1_555 8_557 yes
Na1 Na21 Na1 108.3 3_455 1_555 6_567 yes
Na1 Na21 Na2 111.655 3_455 1_555 1_555 yes
Na1 Na21 Na2 111.655 6_567 1_555 1_555 yes
Na1 Na21 Ca1 106.491 3_455 1_555 1_545 yes
Na1 Na21 Ca1 106.491 6_567 1_555 1_545 yes
Na2 Na21 Ca1 111.952 1_555 1_555 1_545 yes
Na1 Na21 O6 134.468 3_455 1_555 1_555 yes
Na1 Na21 O6 54.817 6_567 1_555 1_555 yes
Na2 Na21 O6 57.434 1_555 1_555 1_555 yes
Ca1 Na21 O6 118.654 1_545 1_555 1_555 yes
Na1 Na21 O6 54.817 3_455 1_555 8_557 yes
Na1 Na21 O6 134.468 6_567 1_555 8_557 yes
Na2 Na21 O6 57.434 1_555 1_555 8_557 yes
Ca1 Na21 O6 118.654 1_545 1_555 8_557 yes
O6 Na21 O6 103.914 1_555 1_555 8_557 yes
O3 Si1 O4 107.625 1_555 1_555 1_555 yes
O3 Si1 O5 101.327 1_555 1_555 1_555 yes
O4 Si1 O5 107.165 1_555 1_555 1_555 yes
O3 Si1 O6 107.908 1_555 1_555 1_555 yes
O4 Si1 O6 114.491 1_555 1_555 1_555 yes
O5 Si1 O6 117.177 1_555 1_555 1_555 yes
O1 Si2 O2 117.479 1_555 1_555 1_555 yes
O1 Si2 O4 109.379 1_555 1_555 1_555 yes
O2 Si2 O4 108.392 1_555 1_555 1_555 yes
O1 Si2 O4 109.379 1_555 1_555 8_557 yes
O2 Si2 O4 108.392 1_555 1_555 8_557 yes
O4 Si2 O4 102.814 1_555 1_555 8_557 yes
Ca1 O1 Ca2 87.325 1_555 1_555 4_665 yes
Ca1 O1 Si2 137.126 1_555 1_555 1_555 yes
Ca2 O1 Si2 135.548 4_665 1_555 1_555 yes
Ca2 O2 Si2 139.094 4_565 1_555 1_555 yes
Si1 O3 Si1 158.098 1_555 1_555 4_565 yes
Si1 O4 Si2 167.204 1_555 1_555 1_555 yes
Ca2 O6 Na21 0.278 1_555 1_555 1_555 yes
Ca2 O6 Si1 141.626 1_555 1_555 1_555 yes
Na21 O6 Si1 141.793 1_555 1_555 1_555 yes

loop_
_geom_bond_atom_site_label_1
_geom_bond_atom_site_label_2
_geom_bond_distance
_geom_bond_site_symmetry_1
_geom_bond_site_symmetry_2
_geom_bond_publ_flag
Na1 Ca2 3.33545 1_555 1_555 yes
Na1 Ca2 3.06003 1_555 3_554 yes
Na1 Na21 3.33819 1_555 1_555 yes
Na1 Na21 3.05704 1_555 3_554 yes
Na1 O2 2.56341 1_555 2_544 yes
Na1 O4 2.609 1_555 4_665 yes
Na1 O5 2.56729 1_555 4_665 yes
Na1 O6 2.40859 1_555 1_555 yes
Na1 O6 2.55069 1_555 6_556 yes
Na2 Ca2 3.176 1_555 1_555 yes
Na2 Ca2 3.176 1_555 4_665 yes
Na2 Na21 3.18914 1_555 1_555 yes
Na2 Na21 3.18914 1_555 4_665 yes
Na2 Si2 2.97544 1_555 1_555 yes
Na2 Si2 2.97544 1_555 4_665 yes
Na2 O4 2.6137 1_555 1_555 yes
Na2 O4 2.6137 1_555 4_665 yes
Na2 O4 2.6137 1_555 5_667 yes
Na2 O4 2.6137 1_555 8_557 yes
Ca1 Ca2 3.22688 1_555 1_565 yes
Ca1 Ca2 3.22688 1_555 4_665 yes
Ca1 Na21 3.2181 1_555 1_565 yes
Ca1 Na21 3.2181 1_555 4_665 yes
Ca1 O1 2.25569 1_555 1_555 yes
Ca1 O1 2.25569 1_555 4_675 yes
Ca1 O3 2.60535 1_555 2_555 yes
Ca1 O3 2.60535 1_555 6_566 yes
Ca1 O5 2.6924 1_555 2_555 yes
Ca1 O5 2.6924 1_555 3_565 yes
Ca1 O5 2.6924 1_555 6_566 yes
Ca1 O5 2.6924 1_555 7_556 yes
Na11 Ca2 3.22688 1_555 1_565 yes
Na11 Ca2 3.22688 1_555 4_665 yes
Na11 Na21 3.2181 1_555 1_565 yes
Na11 Na21 3.2181 1_555 4_665 yes
Na11 O1 2.25569 1_555 1_555 yes
Na11 O1 2.25569 1_555 4_675 yes
Na11 O3 2.60535 1_555 2_555 yes
Na11 O3 2.60535 1_555 6_566 yes
Na11 O5 2.6924 1_555 2_555 yes
Na11 O5 2.6924 1_555 3_565 yes
Na11 O5 2.6924 1_555 6_566 yes
Na11 O5 2.6924 1_555 7_556 yes
Ca2 Na1 3.33545 1_555 1_555 yes
Ca2 Na1 3.06003 1_555 3_455 yes
Ca2 Na1 3.06003 1_555 6_456 yes
Ca2 Na1 3.33545 1_555 8_557 yes
Ca2 Na2 3.176 1_555 1_555 yes
Ca2 Ca1 3.22688 1_555 1_545 yes
Ca2 In 3.31391 1_555 2_545 yes
Ca2 O1 2.41517 1_555 4_665 yes
Ca2 O2 2.42068 1_555 4_565 yes
Ca2 O5 2.54159 1_555 2_545 yes
Ca2 O5 2.54159 1_555 7_546 yes
Ca2 O6 2.26608 1_555 1_555 yes
Ca2 O6 2.26608 1_555 8_557 yes
Na21 Na1 3.33819 1_555 1_555 yes
Na21 Na1 3.05704 1_555 3_455 yes
Na21 Na1 3.05704 1_555 6_456 yes
Na21 Na1 3.33819 1_555 8_557 yes
Na21 Na2 3.18914 1_555 1_555 yes
Na21 Ca1 3.2181 1_555 1_545 yes
Na21 In 3.3009 1_555 2_545 yes
Na21 O1 2.41633 1_555 4_665 yes
Na21 O2 2.41435 1_555 4_565 yes
Na21 O5 2.53029 1_555 2_545 yes
Na21 O5 2.53029 1_555 7_546 yes
Na21 O6 2.27437 1_555 1_555 yes
Na21 O6 2.27437 1_555 8_557 yes
Si1 O3 1.63156 1_555 1_555 yes
Si1 O4 1.63607 1_555 1_555 yes
Si1 O5 1.6752 1_555 1_555 yes
Si1 O6 1.49947 1_555 1_555 yes
Si2 Na2 2.97544 1_555 1_555 yes
Si2 O1 1.58835 1_555 1_555 yes
Si2 O2 1.59368 1_555 1_555 yes
Si2 O4 1.53785 1_555 1_555 yes
Si2 O4 1.53785 1_555 8_557 yes
In Ca2 3.31391 1_555 2_554 yes
In Ca2 3.31391 1_555 3_554 yes
In Na21 3.3009 1_555 2_554 yes
In Na21 3.3009 1_555 3_554 yes
In O2 2.27522 1_555 2_544 yes
In O2 2.27522 1_555 3_564 yes
In O5 2.20067 1_555 1_555 yes
In O5 2.20067 1_555 4_665 yes
In O5 2.20067 1_555 5_666 yes
In O5 2.20067 1_555 8_556 yes
O1 Ca1 2.25569 1_555 1_555 yes
O1 Ca2 2.41517 1_555 4_665 yes
O1 Na21 2.41633 1_555 4_665 yes
O1 Si2 1.58835 1_555 1_555 yes
O2 Na1 2.56341 1_555 2_555 yes
O2 Na1 2.56341 1_555 7_556 yes
O2 Ca2 2.42068 1_555 4_565 yes
O2 Na21 2.41435 1_555 4_565 yes
O2 Si2 1.59368 1_555 1_555 yes
O2 In 2.27522 1_555 2_555 yes
O3 Ca1 2.60535 1_555 2_544 yes
O3 Si1 1.63156 1_555 1_555 yes
O3 Si1 1.63156 1_555 4_565 yes
O4 Na1 2.609 1_555 4_665 yes
O4 Na2 2.6137 1_555 1_555 yes
O4 Si1 1.63607 1_555 1_555 yes
O4 Si2 1.53785 1_555 1_555 yes
O5 Na1 2.56729 1_555 4_665 yes
O5 Ca1 2.6924 1_555 2_544 yes
O5 Ca2 2.54159 1_555 2_554 yes
O5 Na21 2.53029 1_555 2_554 yes
O5 Si1 1.6752 1_555 1_555 yes
O5 In 2.20067 1_555 1_555 yes
O6 Na1 2.40859 1_555 1_555 yes
O6 Na1 2.55069 1_555 6_456 yes
O6 Ca2 2.26608 1_555 1_555 yes
O6 Na21 2.27437 1_555 1_555 yes
O6 Si1 1.49947 1_555 1_555 yes

loop_
_gsas_i100_meas
21.95
3.92
5.10
6.40
2.81
2.77
6.77
1.87
27.34
4.70
8.68
0.08
11.87
34.19
1.66
31.43
0.07
0.34
1.06
0.11
3.53
3.83
1.51
0.79
15.59
0.18
20.58
100.00
32.53
0.05
0.81
0.32
1.14
1.03
1.06
1.27
0.03
0.11
1.98
1.39
1.92
0.92
1.27
1.03
1.02
2.67
1.73
0.48
0.90
5.22
10.75
0.14
0.06
4.11
2.89
2.09
0.31
0.04
0.66
0.14
0.78
0.02
1.70
0.70
0.89
0.06
0.57
5.46
0.65
1.29
0.30
1.69
0.02
18.53
38.55
0.13
0.56
0.35
0.28
5.43
0.10
0.89
0.41
0.60
0.06
0.10
10.04
0.07
4.86
0.56
0.01
0.32
1.84
0.18
0.21
0.26
0.24
3.56
1.15
0.04
3.27
0.03
0.11
0.22
0.03
2.65
0.12
0.29
0.07
0.20
3.79
4.74
3.13
2.16
3.05
0.88
0.45
0.70
0.86
0.94
1.18
0.65
0.16
0.08
1.14
0.01
0.25
0.45
0.22
0.02
0.11
12.68
5.28
0.63
1.87
5.81
0.04
12.18
0.07
0.10
0.64
0.00
1.96
0.98
0.06
0.02
0.01
0.35
0.14
3.49
0.69
0.05
0.34
0.63
0.06
0.30
0.07
0.09
0.00
0.56
1.01
0.04
0.14
0.39
0.23
1.96
0.01
0.37
0.06
3.14
0.08
0.00
0.33
0.04
0.43
0.44
0.09
2.72
0.16
0.26
0.00
5.87
0.11
0.21
0.00
1.10
0.20
3.33
0.01
0.02
0.13
0.02
0.38
0.08
0.09
0.11
0.09
0.31
0.00
0.05
0.23
3.00
1.95
0.13
0.05
0.14
0.42
11.60
0.01
0.49
0.01
0.07
4.65
0.06
0.15
0.25
0.20
0.01
0.01
0.14
0.13
0.34
0.52
0.08
0.08
0.13
0.01
0.05
0.34
0.91
0.44
0.01
0.31
0.01
0.02
0.95
0.03
0.04
0.14
0.06
0.59
0.04
0.22
0.01
1.21
0.00
0.72
0.08
0.09
0.00
0.13
0.72
0.01
0.84
0.22
0.15
0.02
0.02
0.04
0.41
0.24
0.04
0.22
0.92
0.26
0.14
0.18
0.36
1.05
0.14
1.06
0.03
0.00
0.07
0.09
0.40
0.68
0.01
0.01
1.30
0.91
0.23
1.60
0.27
0.21
4.83
0.11
0.00
4.71
0.01
0.01
0.04
0.76
0.02
0.13
0.18
3.32
0.16
0.11
0.23
0.00
0.02
0.00
0.23
0.01
0.26
1.11
0.02
0.05
0.28
0.20
0.01
0.01
0.08
0.68
0.72
0.10
0.09
0.85
0.04
0.34
0.03
0.08
0.02
0.23
0.47
0.39
0.25
0.00
0.69
0.06
1.02
0.11
0.08
2.33
0.59
0.00
2.14
0.01
0.01
0.69
0.34
0.02
0.56
0.16
0.04
0.01
0.60
2.21
0.82
0.03
0.01
0.60
1.59
0.01
2.23
0.26
0.00
0.41
0.00
0.12
0.13
0.02
0.43
0.02
1.76
0.00
0.81
0.04
0.01
0.00
0.00
0.05
0.15
0.05
0.12
0.37
0.43
2.38
0.16
0.01
0.26
0.13
0.02
0.40
0.01
0.31
0.56
0.00
0.08
0.15
0.03
0.03
0.03
0.10
0.00
0.70
0.11
0.06
0.15
0.00
0.32
0.03
0.00
0.03
0.00
0.00
0.05
0.00
0.21
0.02
0.04
1.11
0.02
0.22
0.02
0.00
0.03
0.51
0.24
0.00
0.59
0.02
0.04
0.00
0.00
0.16
0.01
0.32
0.03
0.56
0.04
0.62
0.10
0.13
0.41
0.19
0.02
0.02
0.29
0.15
0.18
0.38
0.08
0.00
0.35
0.03
0.00
0.33
0.05
0.01
0.07
0.00
0.03
0.19
0.04
0.01
0.05
1.17
0.08
